data_7131946
loop_
_publ_author_name
'Panigrahi, Pritishree'
'Ghosh, Subhendu'
'Khandelia, Tamanna'
'Mandal, Raju'
'Patel, Bhisma K.'

_publ_section_title
;
 Isoxazole as nitrile synthon: En routes to ortho-alkenylated isoxazole
 and benzonitrile with allyl sulfone catalyzed by Ru(II)
;
_journal_name_full 'Chemical Communications'
_journal_paper_doi 10.1039/D3CC02996D
_journal_year 2023
_chemical_formula_sum 'C16 H13 Cl N O2 S'
_chemical_formula_weight 318.78
_space_group_crystal_system monoclinic
_space_group_IT_number 14
_space_group_name_Hall '-P 2yn'
_space_group_name_H-M_alt 'P 1 21/n 1'
_atom_sites_solution_hydrogens geom
_audit_creation_method SHELXL-2018/3
_audit_update_record
;
2023-05-18 deposited with the CCDC.	2023-07-31 downloaded from the CCDC.
;
_cell_angle_alpha 90
_cell_angle_beta 113.558(14)
_cell_angle_gamma 90
_cell_formula_units_Z 4
_cell_length_a 13.756(8)
_cell_length_b 8.641(5)
_cell_length_c 14.081(8)
_cell_measurement_reflns_used 8628
_cell_measurement_temperature 297(2)
_cell_measurement_theta_max 25.80
_cell_measurement_theta_min 2.67
_cell_volume 1534.2(15)
_computing_structure_refinement 'SHELXL-2018/3 (Sheldrick, 2018)'
_computing_structure_solution 'SHELXT 2018/2 (Sheldrick, 2018)'
_diffrn_ambient_temperature 297(2)
_diffrn_measured_fraction_theta_full 0.993
_diffrn_measured_fraction_theta_max 0.993
_diffrn_measurement_device_type 'Bruker APEX-II CCD'
_diffrn_measurement_method '\f and \w scans'
_diffrn_radiation_type MoK\a
_diffrn_radiation_wavelength 0.71073
_diffrn_reflns_av_R_equivalents 0.0263
_diffrn_reflns_av_unetI/netI 0.0122
_diffrn_reflns_Laue_measured_fraction_full 0.993
_diffrn_reflns_Laue_measured_fraction_max 0.993
_diffrn_reflns_limit_h_max 16
_diffrn_reflns_limit_h_min -16
_diffrn_reflns_limit_k_max 10
_diffrn_reflns_limit_k_min -10
_diffrn_reflns_limit_l_max 16
_diffrn_reflns_limit_l_min -16
_diffrn_reflns_number 33602
_diffrn_reflns_point_group_measured_fraction_full 0.993
_diffrn_reflns_point_group_measured_fraction_max 0.993
_diffrn_reflns_theta_full 25.000
_diffrn_reflns_theta_max 24.999
_diffrn_reflns_theta_min 1.749
_exptl_absorpt_coefficient_mu 0.388
_exptl_crystal_colour colourless
_exptl_crystal_density_diffrn 1.380
_exptl_crystal_description niddle
_exptl_crystal_F_000 660
_refine_diff_density_max 0.418
_refine_diff_density_min -0.451
_refine_diff_density_rms 0.038
_refine_ls_extinction_method none
_refine_ls_goodness_of_fit_ref 1.028
_refine_ls_hydrogen_treatment constr
_refine_ls_matrix_type full
_refine_ls_number_parameters 190
_refine_ls_number_reflns 2688
_refine_ls_number_restraints 0
_refine_ls_restrained_S_all 1.028
_refine_ls_R_factor_all 0.0421
_refine_ls_R_factor_gt 0.0376
_refine_ls_shift/su_max 0.000
_refine_ls_shift/su_mean 0.000
_refine_ls_structure_factor_coef Fsqd
_refine_ls_weighting_details 'w=1/[\s^2^(Fo^2^)+(0.0590P)^2^+0.7860P] where P=(Fo^2^+2Fc^2^)/3'
_refine_ls_weighting_scheme calc
_refine_ls_wR_factor_gt 0.1028
_refine_ls_wR_factor_ref 0.1091
_reflns_Friedel_coverage 0.000
_reflns_number_gt 2425
_reflns_number_total 2688
_reflns_threshold_expression 'I > 2\s(I)'
_cod_data_source_file d3cc02996d2.cif
_cod_data_source_block PPALPH4Cl_a
_cod_original_sg_symbol_H-M 'P 21/n'
_cod_database_code 7131946
_shelx_shelxl_version_number 2018/3
_shelx_space_group_comment
;
The symmetry employed for this shelxl refinement is uniquely defined
by the following loop, which should always be used as a source of
symmetry information in preference to the above space-group names.
They are only intended as comments.
;

loop_
_space_group_symop_operation_xyz
'x, y, z'
'-x+1/2, y+1/2, -z+1/2'
'-x, -y, -z'
'x-1/2, -y-1/2, z-1/2'

loop_
_atom_site_label
_atom_site_type_symbol
_atom_site_fract_x
_atom_site_fract_y
_atom_site_fract_z
_atom_site_U_iso_or_equiv
_atom_site_adp_type
_atom_site_occupancy
_atom_site_site_symmetry_order
_atom_site_calc_flag
_atom_site_refinement_flags_posn
_atom_site_refinement_flags_adp
_atom_site_refinement_flags_occupancy
_atom_site_disorder_assembly
_atom_site_disorder_group
S001 S 0.67502(4) 0.64726(5) 0.64161(3) 0.03855(17) Uani 1 1 d . . . . .
Cl02 Cl 0.43712(5) 0.35631(14) 0.09752(6) 0.1131(4) Uani 1 1 d . . . . .
O003 O 0.57986(12) 0.56564(18) 0.63015(12) 0.0547(4) Uani 1 1 d . . . . .
O004 O 0.73863(13) 0.71432(19) 0.74058(11) 0.0584(4) Uani 1 1 d . . . . .
C005 C 0.70889(15) 0.4630(2) 0.50030(14) 0.0381(4) Uani 1 1 d . . . . .
H005 H 0.638405 0.431379 0.473249 0.046 Uiso 1 1 calc R U . . .
C006 C 0.71866(14) 0.4075(2) 0.33156(14) 0.0386(4) Uani 1 1 d . . . . .
C007 C 0.76188(14) 0.4582(2) 0.44006(14) 0.0397(4) Uani 1 1 d . . . . .
H007 H 0.832430 0.489518 0.468823 0.048 Uiso 1 1 calc R U . . .
C008 C 0.63897(14) 0.7932(2) 0.54610(14) 0.0382(4) Uani 1 1 d . . . . .
C009 C 0.75766(15) 0.5173(2) 0.61000(14) 0.0410(4) Uani 1 1 d . . . . .
H00A H 0.824400 0.568233 0.622012 0.049 Uiso 1 1 calc R U . . .
H00B H 0.772891 0.428320 0.655658 0.049 Uiso 1 1 calc R U . . .
C00A C 0.78641(15) 0.3625(2) 0.28360(15) 0.0420(4) Uani 1 1 d . . . . .
C00B C 0.54719(16) 0.7758(3) 0.45749(15) 0.0475(5) Uani 1 1 d . . . . .
H00C H 0.506489 0.686460 0.446986 0.057 Uiso 1 1 calc R U . . .
C00C C 0.70044(16) 0.9248(2) 0.56258(18) 0.0513(5) Uani 1 1 d . . . . .
H00D H 0.762018 0.935546 0.622367 0.062 Uiso 1 1 calc R U . . .
C00D C 0.61017(15) 0.4046(3) 0.27153(15) 0.0499(5) Uani 1 1 d . . . . .
H00E H 0.562880 0.434618 0.300284 0.060 Uiso 1 1 calc R U . . .
C00E C 0.74593(16) 0.3155(3) 0.18048(16) 0.0510(5) Uani 1 1 d . . . . .
H00F H 0.792095 0.285530 0.150383 0.061 Uiso 1 1 calc R U . . .
N00F N 0.98942(16) 0.3684(3) 0.38224(17) 0.0827(8) Uani 1 1 d . . . . .
C00G C 0.89966(17) 0.3653(3) 0.34004(16) 0.0536(6) Uani 1 1 d . . . . .
C00H C 0.63901(18) 0.3129(3) 0.12307(17) 0.0582(6) Uani 1 1 d . . . . .
H00H H 0.611760 0.281762 0.054110 0.070 Uiso 1 1 calc R U . . .
C00I C 0.6687(2) 1.0399(3) 0.4887(2) 0.0677(7) Uani 1 1 d . . . . .
H00I H 0.709451 1.129010 0.498314 0.081 Uiso 1 1 calc R U . . .
C00J C 0.57248(17) 0.3575(3) 0.16978(18) 0.0584(6) Uani 1 1 d . . . . .
C00K C 0.51696(19) 0.8932(3) 0.38488(18) 0.0614(6) Uani 1 1 d . . . . .
H00K H 0.455361 0.883448 0.324998 0.074 Uiso 1 1 calc R U . . .
C00L C 0.5776(2) 1.0237(3) 0.4010(2) 0.0690(7) Uani 1 1 d . . . . .
H00L H 0.556687 1.102556 0.351961 0.083 Uiso 1 1 calc R U . . .

loop_
_atom_site_aniso_label
_atom_site_aniso_U_11
_atom_site_aniso_U_22
_atom_site_aniso_U_33
_atom_site_aniso_U_23
_atom_site_aniso_U_13
_atom_site_aniso_U_12
S001 0.0420(3) 0.0429(3) 0.0346(3) -0.00514(18) 0.0193(2) -0.00448(18)
Cl02 0.0362(3) 0.2025(11) 0.0817(5) -0.0578(6) 0.0035(3) 0.0032(4)
O003 0.0538(9) 0.0614(9) 0.0623(9) -0.0022(7) 0.0375(7) -0.0120(7)
O004 0.0699(10) 0.0640(10) 0.0367(7) -0.0123(7) 0.0165(7) -0.0036(8)
C005 0.0393(10) 0.0355(9) 0.0409(10) -0.0012(7) 0.0175(8) -0.0004(7)
C006 0.0366(9) 0.0421(10) 0.0386(9) -0.0015(8) 0.0165(8) -0.0021(8)
C007 0.0349(9) 0.0446(10) 0.0393(10) 0.0005(8) 0.0143(8) -0.0011(8)
C008 0.0358(9) 0.0383(10) 0.0427(10) -0.0036(8) 0.0182(8) -0.0001(7)
C009 0.0440(10) 0.0435(10) 0.0372(10) 0.0042(8) 0.0181(8) 0.0055(8)
C00A 0.0346(9) 0.0523(11) 0.0408(10) -0.0019(8) 0.0170(8) -0.0027(8)
C00B 0.0400(10) 0.0535(12) 0.0478(11) -0.0032(9) 0.0163(9) -0.0039(9)
C00C 0.0445(11) 0.0416(11) 0.0642(13) -0.0039(10) 0.0179(10) -0.0036(9)
C00D 0.0370(10) 0.0649(13) 0.0501(12) -0.0107(10) 0.0198(9) 0.0007(9)
C00E 0.0431(11) 0.0678(13) 0.0467(11) -0.0119(10) 0.0228(9) -0.0012(10)
N00F 0.0392(12) 0.149(2) 0.0578(13) 0.0002(13) 0.0167(10) 0.0004(12)
C00G 0.0402(12) 0.0835(16) 0.0409(11) -0.0029(10) 0.0202(9) -0.0003(10)
C00H 0.0485(12) 0.0792(15) 0.0434(11) -0.0194(11) 0.0148(10) -0.0034(11)
C00I 0.0647(15) 0.0422(12) 0.097(2) 0.0083(12) 0.0330(15) -0.0015(11)
C00J 0.0358(11) 0.0782(16) 0.0546(13) -0.0173(11) 0.0111(9) -0.0022(10)
C00K 0.0471(12) 0.0790(16) 0.0527(13) 0.0094(12) 0.0143(10) 0.0136(12)
C00L 0.0707(16) 0.0584(15) 0.0832(18) 0.0266(13) 0.0365(14) 0.0219(12)

loop_
_atom_type_symbol
_atom_type_description
_atom_type_scat_dispersion_real
_atom_type_scat_dispersion_imag
_atom_type_scat_source
C C 0.0033 0.0016 'International Tables Vol C Tables 4.2.6.8 and 6.1.1.4'
H H 0.0000 0.0000 'International Tables Vol C Tables 4.2.6.8 and 6.1.1.4'
Cl Cl 0.1484 0.1585 'International Tables Vol C Tables 4.2.6.8 and 6.1.1.4'
N N 0.0061 0.0033 'International Tables Vol C Tables 4.2.6.8 and 6.1.1.4'
O O 0.0106 0.0060 'International Tables Vol C Tables 4.2.6.8 and 6.1.1.4'
S S 0.1246 0.1234 'International Tables Vol C Tables 4.2.6.8 and 6.1.1.4'

loop_
_geom_angle_atom_site_label_1
_geom_angle_atom_site_label_2
_geom_angle_atom_site_label_3
_geom_angle
_geom_angle_site_symmetry_1
_geom_angle_site_symmetry_3
_geom_angle_publ_flag
O003 S001 O004 118.70(10) . . ?
O003 S001 C008 107.40(9) . . ?
O004 S001 C008 109.12(10) . . ?
O003 S001 C009 107.87(10) . . ?
O004 S001 C009 107.16(10) . . ?
C008 S001 C009 105.89(9) . . ?
C007 C005 C009 122.63(18) . . ?
C00D C006 C00A 117.34(18) . . ?
C00D C006 C007 121.87(16) . . ?
C00A C006 C007 120.78(17) . . ?
C005 C007 C006 125.43(18) . . ?
C00C C008 C00B 121.20(19) . . ?
C00C C008 S001 119.60(15) . . ?
C00B C008 S001 119.15(15) . . ?
C005 C009 S001 112.95(13) . . ?
C00E C00A C006 121.06(18) . . ?
C00E C00A C00G 118.32(18) . . ?
C006 C00A C00G 120.61(18) . . ?
C008 C00B C00K 118.9(2) . . ?
C00I C00C C008 118.7(2) . . ?
C00J C00D C006 120.29(18) . . ?
C00H C00E C00A 120.61(19) . . ?
N00F C00G C00A 178.2(2) . . ?
C00E C00H C00J 118.4(2) . . ?
C00L C00I C00C 120.4(2) . . ?
C00D C00J C00H 122.3(2) . . ?
C00D C00J Cl02 118.93(17) . . ?
C00H C00J Cl02 118.80(18) . . ?
C00L C00K C00B 120.0(2) . . ?
C00K C00L C00I 120.8(2) . . ?

loop_
_geom_bond_atom_site_label_1
_geom_bond_atom_site_label_2
_geom_bond_distance
_geom_bond_site_symmetry_2
_geom_bond_publ_flag
S001 O003 1.4381(16) . ?
S001 O004 1.4383(16) . ?
S001 C008 1.764(2) . ?
S001 C009 1.776(2) . ?
Cl02 C00J 1.729(2) . ?
C005 C007 1.322(3) . ?
C005 C009 1.493(3) . ?
C006 C00D 1.391(3) . ?
C006 C00A 1.407(3) . ?
C006 C007 1.467(3) . ?
C008 C00C 1.380(3) . ?
C008 C00B 1.383(3) . ?
C00A C00E 1.392(3) . ?
C00A C00G 1.439(3) . ?
C00B C00K 1.381(3) . ?
C00C C00I 1.379(3) . ?
C00D C00J 1.376(3) . ?
C00E C00H 1.366(3) . ?
N00F C00G 1.137(3) . ?
C00H C00J 1.378(3) . ?
C00I C00L 1.370(4) . ?
C00K C00L 1.366(4) . ?
